data_4110217
loop_
_publ_author_name
'Matthew J. Horner'
'K. Travis Holman'
'Michael D. Ward'

_publ_section_title
;
 Architectural Diversity and Elastic Networks in Hydrogen-Bonded Host
 Frameworks: From Molecular Jaws to Cylinders
;
_journal_name_full 'Journal of the American Chemical Society'
_journal_page_first 14640
_journal_page_last 14660
_journal_paper_doi 10.1021/ja0741574
_journal_volume 129
_journal_year 2007
_chemical_formula_sum 'C13 H10 Br N3 O3 S'
_chemical_formula_weight 368.21
_chemical_name_common 'guanidinium sulfonate chlathrate'
_chemical_name_systematic
; 
 ? 
;
_space_group_IT_number 9
_symmetry_cell_setting monoclinic
_symmetry_space_group_name_Hall 'C -2yc'
_symmetry_space_group_name_H-M 'C 1 c 1'
_atom_sites_solution_hydrogens geom
_atom_sites_solution_primary direct
_atom_sites_solution_secondary difmap
_audit_creation_method SHELXL-97
_cell_angle_alpha 90.00
_cell_angle_beta 91.208(2)
_cell_angle_gamma 90.00
_cell_formula_units_Z 4
_cell_length_a 7.4786(6)
_cell_length_b 19.3589(15)
_cell_length_c 11.5539(9)
_cell_measurement_reflns_used 2743
_cell_measurement_temperature 173(2)
_cell_measurement_theta_max 27.0
_cell_measurement_theta_min 2.250
_cell_volume 1672.4(2)
_computing_cell_refinement 'SAINT, Bruker'
_computing_data_collection 'SMART, Bruker (or Siemens)'
_computing_data_reduction 'SAINT, Bruker'
_computing_molecular_graphics 'XSEED, L. Barbour; http://www.xseed.com'
_computing_publication_material CIFTAB
_computing_structure_refinement 'SHELXL-97 (Sheldrick, 1997)'
_computing_structure_solution 'SHELXS-97 (Sheldrick, 1990)'
_diffrn_ambient_temperature 173(2)
_diffrn_measured_fraction_theta_full 0.997
_diffrn_measured_fraction_theta_max 0.997
_diffrn_measurement_device_type 'SMART platform CCD, Bruker (or Siemens)'
_diffrn_measurement_method 'omega scans'
_diffrn_radiation_monochromator graphite
_diffrn_radiation_source 'fine-focus sealed tube'
_diffrn_radiation_type MoK\a
_diffrn_radiation_wavelength 0.71073
_diffrn_reflns_av_R_equivalents 0.0486
_diffrn_reflns_av_sigmaI/netI 0.0400
_diffrn_reflns_limit_h_max 9
_diffrn_reflns_limit_h_min -9
_diffrn_reflns_limit_k_max 20
_diffrn_reflns_limit_k_min -24
_diffrn_reflns_limit_l_max 14
_diffrn_reflns_limit_l_min -14
_diffrn_reflns_number 5112
_diffrn_reflns_theta_full 26.99
_diffrn_reflns_theta_max 26.99
_diffrn_reflns_theta_min 2.10
_exptl_absorpt_coefficient_mu 2.594
_exptl_absorpt_correction_T_max 0.792
_exptl_absorpt_correction_T_min 0.328
_exptl_absorpt_correction_type multi-scan
_exptl_absorpt_process_details 'SADABS, G. Sheldrick (1999)'
_exptl_crystal_colour colorless
_exptl_crystal_density_diffrn 1.462
_exptl_crystal_description plate
_exptl_crystal_F_000 736
_exptl_crystal_size_max 0.46
_exptl_crystal_size_mid 0.37
_exptl_crystal_size_min 0.09
_refine_diff_density_max 0.616
_refine_diff_density_min -0.708
_refine_diff_density_rms 0.085
_refine_ls_abs_structure_details 'Flack H D (1983), Acta Cryst. A39, 876-881'
_refine_ls_abs_structure_Flack 0.026(9)
_refine_ls_extinction_method none
_refine_ls_goodness_of_fit_ref 1.000
_refine_ls_hydrogen_treatment mixed
_refine_ls_matrix_type full
_refine_ls_number_parameters 160
_refine_ls_number_reflns 3105
_refine_ls_number_restraints 2
_refine_ls_restrained_S_all 1.000
_refine_ls_R_factor_all 0.0504
_refine_ls_R_factor_gt 0.0444
_refine_ls_shift/su_max 0.001
_refine_ls_shift/su_mean 0.000
_refine_ls_structure_factor_coef Fsqd
_refine_ls_weighting_details 'calc w=1/[\s^2^(Fo^2^)+(0.0810P)^2^+0.0000P] where P=(Fo^2^+2Fc^2^)/3'
_refine_ls_weighting_scheme calc
_refine_ls_wR_factor_gt 0.1124
_refine_ls_wR_factor_ref 0.1154
_reflns_number_gt 2730
_reflns_number_total 3105
_reflns_threshold_expression >2sigma(I)
_cod_data_source_file ja0741574si20070910_040750_16.cif
_cod_data_source_block G4BBS_benzene
_cod_database_code 4110217

loop_
_symmetry_equiv_pos_as_xyz
'x, y, z'
'x, -y, z+1/2'
'x+1/2, y+1/2, z'
'x+1/2, -y+1/2, z+1/2'

loop_
_atom_site_label
_atom_site_type_symbol
_atom_site_fract_x
_atom_site_fract_y
_atom_site_fract_z
_atom_site_U_iso_or_equiv
_atom_site_adp_type
_atom_site_occupancy
_atom_site_symmetry_multiplicity
_atom_site_calc_flag
_atom_site_refinement_flags
_atom_site_disorder_assembly
_atom_site_disorder_group
Br1 Br 0.49753(8) 0.65362(2) 0.53955(6) 0.0734(2) Uani 1 1 d . . .
S1 S 0.40451(11) 0.32618(5) 0.58800(8) 0.0289(2) Uani 1 1 d . . .
O1 O 0.4031(3) 0.31150(15) 0.7119(2) 0.0364(6) Uani 1 1 d . . .
N1 N 0.5636(4) 0.7759(2) 0.8157(3) 0.0411(8) Uani 1 1 d . . .
H1A H 0.5653 0.7587 0.8862 0.049 Uiso 1 1 calc R . .
H1B H 0.6644 0.7872 0.7826 0.049 Uiso 1 1 calc R . .
C1 C 0.4242(5) 0.41739(19) 0.5755(3) 0.0276(7) Uani 1 1 d . . .
O2 O 0.5614(3) 0.29654(15) 0.5331(3) 0.0369(6) Uani 1 1 d . . .
N2 N 0.4032(5) 0.81328(18) 0.6539(3) 0.0334(7) Uani 1 1 d . . .
H2A H 0.2999 0.8206 0.6181 0.040 Uiso 1 1 calc R . .
H2B H 0.5035 0.8248 0.6203 0.040 Uiso 1 1 calc R . .
C2 C 0.5173(5) 0.4529(2) 0.6611(3) 0.0341(8) Uani 1 1 d . . .
H2 H 0.5663 0.4291 0.7263 0.041 Uiso 1 1 calc R . .
O3 O 0.2389(3) 0.30700(14) 0.5278(2) 0.0337(6) Uani 1 1 d . . .
N3 N 0.2558(5) 0.7677(2) 0.8084(3) 0.0450(9) Uani 1 1 d . . .
H3A H 0.1531 0.7753 0.7721 0.054 Uiso 1 1 calc R . .
H3B H 0.2578 0.7489 0.8777 0.054 Uiso 1 1 calc R . .
C3 C 0.5384(6) 0.5248(2) 0.6502(4) 0.0414(10) Uani 1 1 d . . .
H3 H 0.6001 0.5505 0.7086 0.050 Uiso 1 1 calc R . .
C4 C 0.4684(6) 0.5570(2) 0.5538(4) 0.0396(9) Uani 1 1 d . . .
C5 C 0.3771(6) 0.5217(2) 0.4667(4) 0.0391(9) Uani 1 1 d . . .
H5 H 0.3308 0.5454 0.4007 0.047 Uiso 1 1 calc R . .
C6 C 0.3544(5) 0.4504(2) 0.4781(3) 0.0324(8) Uani 1 1 d . . .
H6 H 0.2919 0.4248 0.4199 0.039 Uiso 1 1 calc R . .
C7 C 0.4079(5) 0.7848(2) 0.7587(3) 0.0321(8) Uani 1 1 d . . .
C8 C 0.9028(9) 0.6216(2) 0.8294(7) 0.0394(19) Uiso 0.50 1 d PG A 1
C9 C 0.8527(7) 0.5692(5) 0.9043(4) 0.0365(18) Uiso 0.50 1 d PG A 1
C10 C 0.8928(9) 0.5008(4) 0.8787(6) 0.0384(18) Uiso 0.50 1 d PG A 1
C11 C 0.9831(9) 0.4848(2) 0.7783(8) 0.0396(19) Uiso 0.50 1 d PG A 1
C12 C 1.0333(8) 0.5372(5) 0.7034(5) 0.0363(17) Uiso 0.50 1 d PG A 1
C13 C 0.9932(9) 0.6056(4) 0.7289(6) 0.045(2) Uiso 0.50 1 d PG A 1
C8A C 0.8640(9) 0.6050(4) 0.8649(6) 0.0393(19) Uiso 0.50 1 d PG B 2
C9A C 0.8610(9) 0.5367(5) 0.9021(5) 0.0399(19) Uiso 0.50 1 d PG B 2
C10A C 0.9351(11) 0.4851(2) 0.8344(9) 0.052(2) Uiso 0.50 1 d PG B 2
C11A C 1.0122(10) 0.5018(4) 0.7297(7) 0.046(2) Uiso 0.50 1 d PG B 2
C12A C 1.0151(9) 0.5701(5) 0.6925(4) 0.044(2) Uiso 0.50 1 d PG B 2
C13A C 0.9410(10) 0.6217(2) 0.7601(7) 0.045(2) Uiso 0.50 1 d PG B 2

loop_
_atom_site_aniso_label
_atom_site_aniso_U_11
_atom_site_aniso_U_22
_atom_site_aniso_U_33
_atom_site_aniso_U_23
_atom_site_aniso_U_13
_atom_site_aniso_U_12
Br1 0.1172(6) 0.0392(2) 0.0637(3) 0.0027(3) -0.0021(3) -0.0160(3)
S1 0.0221(4) 0.0366(4) 0.0279(4) -0.0006(4) -0.0020(3) -0.0017(4)
O1 0.0312(14) 0.0492(17) 0.0287(13) 0.0081(12) -0.0040(11) -0.0032(12)
N1 0.0265(17) 0.060(2) 0.0372(18) 0.0164(16) -0.0006(14) -0.0026(15)
C1 0.0190(17) 0.0371(18) 0.0269(17) -0.0045(15) 0.0025(13) -0.0014(14)
O2 0.0281(14) 0.0469(16) 0.0357(13) -0.0087(12) -0.0014(11) 0.0033(11)
N2 0.0255(15) 0.0427(18) 0.0320(15) 0.0064(14) -0.0016(12) 0.0005(13)
C2 0.030(2) 0.045(2) 0.0271(18) -0.0019(16) -0.0028(15) -0.0044(16)
O3 0.0207(13) 0.0423(15) 0.0378(14) -0.0040(12) -0.0028(11) -0.0057(10)
N3 0.0274(18) 0.067(3) 0.0405(19) 0.0188(18) -0.0031(14) -0.0006(17)
C3 0.042(2) 0.045(2) 0.037(2) -0.0100(19) -0.0017(19) -0.0093(19)
C4 0.043(2) 0.0351(19) 0.041(2) -0.0006(18) 0.0106(18) -0.0034(18)
C5 0.045(2) 0.042(2) 0.0305(19) 0.0010(17) 0.0010(17) -0.0020(18)
C6 0.0290(18) 0.043(2) 0.0250(17) -0.0023(15) -0.0034(14) -0.0018(16)
C7 0.0242(17) 0.0338(18) 0.0382(19) 0.0036(16) -0.0018(15) 0.0023(14)

loop_
_atom_type_symbol
_atom_type_description
_atom_type_scat_dispersion_real
_atom_type_scat_dispersion_imag
_atom_type_scat_source
C C 0.0033 0.0016 'International Tables Vol C Tables 4.2.6.8 and 6.1.1.4'
H H 0.0000 0.0000 'International Tables Vol C Tables 4.2.6.8 and 6.1.1.4'
N N 0.0061 0.0033 'International Tables Vol C Tables 4.2.6.8 and 6.1.1.4'
O O 0.0106 0.0060 'International Tables Vol C Tables 4.2.6.8 and 6.1.1.4'
S S 0.1246 0.1234 'International Tables Vol C Tables 4.2.6.8 and 6.1.1.4'
Br Br -0.2901 2.4595 'International Tables Vol C Tables 4.2.6.8 and 6.1.1.4'

loop_
_geom_angle_atom_site_label_1
_geom_angle_atom_site_label_2
_geom_angle_atom_site_label_3
_geom_angle
O3 S1 O1 113.28(16)
O3 S1 O2 112.03(16)
O1 S1 O2 111.78(16)
O3 S1 C1 106.58(17)
O1 S1 C1 106.00(17)
O2 S1 C1 106.61(16)
C2 C1 C6 121.9(4)
C2 C1 S1 118.5(3)
C6 C1 S1 119.6(3)
C1 C2 C3 119.0(4)
C4 C3 C2 118.8(4)
C3 C4 C5 122.7(4)
C3 C4 Br1 118.6(3)
C5 C4 Br1 118.8(3)
C4 C5 C6 118.6(4)
C1 C6 C5 119.1(4)
N3 C7 N2 119.4(4)
N3 C7 N1 120.0(4)
N2 C7 N1 120.5(4)
C9 C8 C13 120.0
C10 C9 C8 120.0
C9 C10 C11 120.0
C10 C11 C12 120.0
C11 C12 C13 120.0
C12 C13 C8 120.0
C9A C8A C13A 120.0
C8A C9A C10A 120.0
C9A C10A C11A 120.0
C12A C11A C10A 120.0
C13A C12A C11A 120.0
C12A C13A C8A 120.0

loop_
_geom_bond_atom_site_label_1
_geom_bond_atom_site_label_2
_geom_bond_distance
Br1 C4 1.891(4)
S1 O3 1.456(3)
S1 O1 1.460(3)
S1 O2 1.463(3)
S1 C1 1.778(4)
N1 C7 1.337(5)
C1 C2 1.381(5)
C1 C6 1.385(5)
N2 C7 1.330(5)
C2 C3 1.406(6)
N3 C7 1.327(5)
C3 C4 1.371(6)
C4 C5 1.384(7)
C5 C6 1.398(6)
C8 C9 1.3900
C8 C13 1.3900
C9 C10 1.3900
C10 C11 1.3900
C11 C12 1.3900
C12 C13 1.3900
C8A C9A 1.3900
C8A C13A 1.3900
C9A C10A 1.3900
C10A C11A 1.3900
C11A C12A 1.3900
C12A C13A 1.3900
